data_2214358
loop_
_publ_author_name
'Hong-Ming Dong'
'Cai-Bao Chen'

_publ_section_title
;
 Ethyl 2-(1-benzyl-5-bromo-1<i>H</i>-indol-3-yl)-2-hydroxyacetate
;
_journal_coeditor_code OM2116
_journal_issue 7
_journal_name_full 'Acta Crystallographica Section E'
_journal_page_first o3262
_journal_page_last o3263
_journal_paper_doi 10.1107/S1600536807025755
_journal_volume 63
_journal_year 2007
_chemical_formula_iupac 'C19 H18 Br N O3'
_chemical_formula_moiety 'C19 H18 Br N O3'
_chemical_formula_sum 'C19 H18 Br N O3'
_chemical_formula_weight 388.25
_chemical_name_systematic
;
Ethyl 2-(1-benzyl-5-bromo-1<i>H</i>-indol-3-yl)-2-hydroxyacetate
;
_space_group_IT_number 14
_symmetry_cell_setting monoclinic
_symmetry_space_group_name_Hall '-P 2yn'
_symmetry_space_group_name_H-M 'P 1 21/n 1'
_atom_sites_solution_hydrogens geom
_atom_sites_solution_primary direct
_atom_sites_solution_secondary difmap
_audit_creation_method SHELXL97
_cell_angle_alpha 90.00
_cell_angle_beta 92.0560(10)
_cell_angle_gamma 90.00
_cell_formula_units_Z 4
_cell_length_a 8.9104(7)
_cell_length_b 9.4736(7)
_cell_length_c 20.5732(16)
_cell_measurement_reflns_used 3759
_cell_measurement_temperature 298(2)
_cell_measurement_theta_max 20.73
_cell_measurement_theta_min 2.37
_cell_volume 1735.5(2)
_computing_cell_refinement 'SAINT (Bruker, 2001)'
_computing_data_collection 'SMART (Bruker, 2001)'
_computing_data_reduction SAINT
_computing_molecular_graphics 'PLATON (Spek, 2003)'
_computing_publication_material PLATON
_computing_structure_refinement 'SHELXL97 (Sheldrick, 1997)'
_computing_structure_solution 'SHELXS97 (Sheldrick, 1997)'
_diffrn_ambient_temperature 298(2)
_diffrn_measured_fraction_theta_full 0.999
_diffrn_measured_fraction_theta_max 0.999
_diffrn_measurement_device_type 'Bruker SMART 4 K CCD area-detector'
_diffrn_measurement_method '\f and \w'
_diffrn_radiation_monochromator graphite
_diffrn_radiation_source 'fine-focus sealed tube'
_diffrn_radiation_type MoK\a
_diffrn_radiation_wavelength 0.71073
_diffrn_reflns_av_R_equivalents 0.0406
_diffrn_reflns_av_sigmaI/netI 0.0345
_diffrn_reflns_limit_h_max 11
_diffrn_reflns_limit_h_min -11
_diffrn_reflns_limit_k_max 12
_diffrn_reflns_limit_k_min -12
_diffrn_reflns_limit_l_max 26
_diffrn_reflns_limit_l_min -26
_diffrn_reflns_number 18902
_diffrn_reflns_theta_full 27.00
_diffrn_reflns_theta_max 27.00
_diffrn_reflns_theta_min 1.98
_diffrn_standards_number 0
_exptl_absorpt_coefficient_mu 2.385
_exptl_absorpt_correction_type none
_exptl_crystal_colour colourless
_exptl_crystal_density_diffrn 1.486
_exptl_crystal_density_method 'not measured'
_exptl_crystal_description block
_exptl_crystal_F_000 792
_exptl_crystal_size_max 0.20
_exptl_crystal_size_mid 0.10
_exptl_crystal_size_min 0.10
_refine_diff_density_max 0.671
_refine_diff_density_min -0.183
_refine_ls_extinction_method none
_refine_ls_goodness_of_fit_ref 1.018
_refine_ls_hydrogen_treatment constr
_refine_ls_matrix_type full
_refine_ls_number_parameters 239
_refine_ls_number_reflns 3790
_refine_ls_number_restraints 6
_refine_ls_restrained_S_all 1.027
_refine_ls_R_factor_all 0.0654
_refine_ls_R_factor_gt 0.0426
_refine_ls_shift/su_max 0.001
_refine_ls_shift/su_mean 0.000
_refine_ls_structure_factor_coef Fsqd
_refine_ls_weighting_details 'calc w = 1/[\s^2^(Fo^2^)+(0.0633P)^2^] where P=(Fo^2^+2Fc^2^)/3'
_refine_ls_weighting_scheme calc
_refine_ls_wR_factor_gt 0.1016
_refine_ls_wR_factor_ref 0.1100
_reflns_number_gt 2742
_reflns_number_total 3790
_reflns_threshold_expression I>2\s(I)
_cod_data_source_file om2116.cif
_cod_data_source_block I
_cod_original_sg_symbol_H-M 'P 21/n'
_cod_database_code 2214358
_cod_database_fobs_code 2214358

loop_
_symmetry_equiv_pos_as_xyz
'x, y, z'
'-x+1/2, y+1/2, -z+1/2'
'-x, -y, -z'
'x-1/2, -y-1/2, z-1/2'

loop_
_atom_site_type_symbol
_atom_site_label
_atom_site_fract_x
_atom_site_fract_y
_atom_site_fract_z
_atom_site_U_iso_or_equiv
_atom_site_adp_type
_atom_site_calc_flag
_atom_site_refinement_flags
_atom_site_occupancy
_atom_site_disorder_assembly
_atom_site_disorder_group
Br Br1 0.58095(4) -0.18480(3) 0.065393(15) 0.06607(15) Uani d . 1 . .
C C1 0.8701(3) 0.1572(2) 0.06527(11) 0.0404(5) Uani d . 1 . .
C C2 0.7394(3) 0.0744(2) 0.05985(11) 0.0419(5) Uani d . 1 . .
H H2 0.6462 0.1140 0.0492 0.050 Uiso calc R 1 . .
C C3 0.7554(3) -0.0672(3) 0.07104(12) 0.0468(6) Uani d . 1 . .
C C4 0.8929(3) -0.1320(3) 0.08603(14) 0.0553(7) Uani d . 1 . .
H H4 0.8973 -0.2290 0.0927 0.066 Uiso calc R 1 . .
C C5 1.0217(3) -0.0524(3) 0.09087(13) 0.0542(7) Uani d . 1 . .
H H5 1.1145 -0.0935 0.1007 0.065 Uiso calc R 1 . .
C C6 1.0077(3) 0.0918(3) 0.08050(11) 0.0432(6) Uani d . 1 . .
C C7 1.0505(3) 0.3209(3) 0.06956(12) 0.0497(7) Uani d . 1 . .
H H7 1.1011 0.4067 0.0687 0.060 Uiso calc R 1 . .
C C8 0.9001(3) 0.3053(2) 0.05798(12) 0.0441(6) Uani d . 1 . .
C C9 1.2727(3) 0.1732(3) 0.10497(14) 0.0594(8) Uani d . 1 . .
H H9A 1.3327 0.2515 0.0901 0.071 Uiso calc R 1 . .
H H9B 1.3105 0.0878 0.0854 0.071 Uiso calc R 1 . .
C C10 1.2922(3) 0.1617(3) 0.17834(13) 0.0503(6) Uani d . 1 . .
C C11 1.1966(4) 0.2252(4) 0.21936(16) 0.0850(11) Uani d . 1 . .
H H11 1.1145 0.2753 0.2022 0.102 Uiso calc R 1 . .
C C12 1.2195(5) 0.2165(5) 0.28623(18) 0.0945(12) Uani d . 1 . .
H H12 1.1530 0.2615 0.3132 0.113 Uiso calc R 1 . .
C C13 1.3353(5) 0.1449(4) 0.31247(17) 0.0758(10) Uani d . 1 . .
H H13 1.3487 0.1381 0.3574 0.091 Uiso calc R 1 . .
C C14 1.4317(5) 0.0829(4) 0.2732(2) 0.0973(12) Uani d . 1 . .
H H14 1.5137 0.0339 0.2910 0.117 Uiso calc R 1 . .
C C15 1.4109(4) 0.0908(4) 0.20552(17) 0.0835(10) Uani d . 1 . .
H H15 1.4792 0.0471 0.1789 0.100 Uiso calc R 1 . .
C C16 0.7910(3) 0.4197(3) 0.04112(13) 0.0492(6) Uani d . 1 . .
H H16 0.8457 0.5094 0.0428 0.059 Uiso calc R 1 . .
C C17 0.6630(3) 0.4304(3) 0.08760(13) 0.0513(7) Uani d . 1 A .
C C18 0.6012(15) 0.4531(18) 0.1981(7) 0.105(6) Uani d PD 0.63(3) A 1
H H18A 0.5857 0.3599 0.2162 0.126 Uiso calc PR 0.63(3) A 1
H H18B 0.5060 0.4875 0.1800 0.126 Uiso calc PR 0.63(3) A 1
C C19 0.6629(13) 0.553(3) 0.2504(6) 0.133(7) Uani d PD 0.63(3) A 1
H H19A 0.7544 0.5156 0.2693 0.200 Uiso calc PR 0.63(3) A 1
H H19B 0.5906 0.5642 0.2835 0.200 Uiso calc PR 0.63(3) A 1
H H19C 0.6825 0.6437 0.2313 0.200 Uiso calc PR 0.63(3) A 1
C C18' 0.601(3) 0.485(4) 0.1952(8) 0.107(10) Uani d PD 0.37(3) A 2
H H18C 0.5111 0.4291 0.1878 0.129 Uiso calc PR 0.37(3) A 2
H H18D 0.5754 0.5839 0.1915 0.129 Uiso calc PR 0.37(3) A 2
C C19' 0.672(3) 0.453(5) 0.2627(5) 0.156(10) Uani d PD 0.37(3) A 2
H H19D 0.6824 0.3533 0.2683 0.233 Uiso calc PR 0.37(3) A 2
H H19E 0.6088 0.4905 0.2955 0.233 Uiso calc PR 0.37(3) A 2
H H19F 0.7692 0.4971 0.2667 0.233 Uiso calc PR 0.37(3) A 2
N N1 1.1173(2) 0.1944(2) 0.08262(11) 0.0506(6) Uani d . 1 . .
O O1 0.7324(2) 0.4015(2) -0.02331(9) 0.0613(5) Uani d . 1 . .
H H1 0.6482 0.4363 -0.0266 0.092 Uiso calc R 1 . .
O O2 0.5330(2) 0.4271(2) 0.07131(11) 0.0692(6) Uani d . 1 . .
O O3 0.7133(2) 0.4477(3) 0.14776(10) 0.0774(6) Uani d D 1 . .

loop_
_atom_site_aniso_label
_atom_site_aniso_U_11
_atom_site_aniso_U_22
_atom_site_aniso_U_33
_atom_site_aniso_U_12
_atom_site_aniso_U_13
_atom_site_aniso_U_23
Br1 0.0724(2) 0.0528(2) 0.0724(2) -0.02671(13) -0.00619(16) 0.00421(13)
C1 0.0470(14) 0.0430(13) 0.0313(12) -0.0070(10) -0.0002(10) 0.0019(10)
C2 0.0434(14) 0.0421(13) 0.0400(13) -0.0048(10) -0.0036(10) 0.0010(10)
C3 0.0526(15) 0.0431(14) 0.0441(14) -0.0134(11) -0.0049(12) 0.0005(11)
C4 0.0696(19) 0.0376(13) 0.0583(17) 0.0008(13) -0.0048(14) 0.0013(12)
C5 0.0501(15) 0.0530(16) 0.0587(17) 0.0048(12) -0.0073(13) -0.0005(13)
C6 0.0424(14) 0.0495(15) 0.0376(13) -0.0058(11) -0.0004(11) 0.0004(11)
C7 0.0565(17) 0.0523(16) 0.0402(14) -0.0197(12) 0.0011(12) 0.0008(11)
C8 0.0514(15) 0.0431(14) 0.0376(13) -0.0106(11) -0.0004(11) 0.0038(10)
C9 0.0391(14) 0.083(2) 0.0559(17) -0.0121(13) 0.0024(13) -0.0002(14)
C10 0.0437(15) 0.0552(16) 0.0516(16) -0.0105(12) -0.0044(12) -0.0009(12)
C11 0.083(2) 0.114(3) 0.058(2) 0.032(2) -0.0032(17) -0.0043(19)
C12 0.111(3) 0.114(3) 0.059(2) 0.020(3) 0.005(2) -0.013(2)
C13 0.105(3) 0.065(2) 0.056(2) -0.016(2) -0.011(2) 0.0008(16)
C14 0.104(3) 0.107(3) 0.079(3) 0.017(2) -0.028(2) 0.014(2)
C15 0.073(2) 0.105(3) 0.073(2) 0.023(2) 0.0012(18) -0.001(2)
C16 0.0652(17) 0.0375(13) 0.0447(14) -0.0120(12) -0.0031(12) 0.0033(11)
C17 0.0652(18) 0.0341(13) 0.0540(17) -0.0053(11) -0.0066(14) 0.0030(12)
C18 0.088(10) 0.141(10) 0.087(11) -0.015(6) 0.027(8) -0.015(6)
C19 0.112(7) 0.237(17) 0.052(5) -0.018(9) 0.012(5) -0.031(7)
C18' 0.11(2) 0.142(17) 0.069(16) 0.016(13) 0.034(13) -0.033(11)
C19' 0.193(19) 0.21(3) 0.069(10) -0.04(2) 0.038(11) 0.025(12)
N1 0.0448(12) 0.0610(15) 0.0457(12) -0.0103(10) -0.0023(10) 0.0037(10)
O1 0.0757(14) 0.0597(12) 0.0475(11) -0.0013(10) -0.0116(10) 0.0058(9)
O2 0.0559(12) 0.0735(15) 0.0775(14) -0.0078(10) -0.0074(11) 0.0123(11)
O3 0.0670(14) 0.1124(19) 0.0528(13) 0.0017(12) 0.0017(11) -0.0155(12)

loop_
_atom_type_symbol
_atom_type_description
_atom_type_scat_dispersion_real
_atom_type_scat_dispersion_imag
_atom_type_scat_source
C C 0.0033 0.0016 'International Tables Vol C Tables 4.2.6.8 and 6.1.1.4'
H H 0.0000 0.0000 'International Tables Vol C Tables 4.2.6.8 and 6.1.1.4'
N N 0.0061 0.0033 'International Tables Vol C Tables 4.2.6.8 and 6.1.1.4'
O O 0.0106 0.0060 'International Tables Vol C Tables 4.2.6.8 and 6.1.1.4'
Br Br -0.2901 2.4595 'International Tables Vol C Tables 4.2.6.8 and 6.1.1.4'

loop_
_geom_angle_atom_site_label_1
_geom_angle_atom_site_label_2
_geom_angle_atom_site_label_3
_geom_angle
C6 C1 C2 119.2(2)
C6 C1 C8 106.9(2)
C2 C1 C8 133.9(2)
C3 C2 C1 116.9(2)
C3 C2 H2 121.5
C1 C2 H2 121.5
C2 C3 C4 123.7(2)
C2 C3 Br1 118.7(2)
C4 C3 Br1 117.54(19)
C5 C4 C3 119.9(2)
C5 C4 H4 120.0
C3 C4 H4 120.0
C4 C5 C6 117.4(3)
C4 C5 H5 121.3
C6 C5 H5 121.3
N1 C6 C5 129.1(2)
N1 C6 C1 108.0(2)
C5 C6 C1 122.9(2)
N1 C7 C8 111.1(2)
N1 C7 H7 124.5
C8 C7 H7 124.5
C7 C8 C1 105.9(2)
C7 C8 C16 126.3(2)
C1 C8 C16 127.8(2)
N1 C9 C10 113.4(2)
N1 C9 H9A 108.9
C10 C9 H9A 108.9
N1 C9 H9B 108.9
C10 C9 H9B 108.9
H9A C9 H9B 107.7
C15 C10 C11 117.4(3)
C15 C10 C9 120.4(3)
C11 C10 C9 122.2(3)
C10 C11 C12 121.0(3)
C10 C11 H11 119.5
C12 C11 H11 119.5
C13 C12 C11 121.1(4)
C13 C12 H12 119.4
C11 C12 H12 119.4
C12 C13 C14 118.9(3)
C12 C13 H13 120.5
C14 C13 H13 120.5
C13 C14 C15 120.9(4)
C13 C14 H14 119.6
C15 C14 H14 119.6
C10 C15 C14 120.7(3)
C10 C15 H15 119.7
C14 C15 H15 119.7
O1 C16 C8 110.2(2)
O1 C16 C17 109.7(2)
C8 C16 C17 113.6(2)
O1 C16 H16 107.7
C8 C16 H16 107.7
C17 C16 H16 107.7
O2 C17 O3 124.3(3)
O2 C17 C16 124.4(3)
O3 C17 C16 111.3(2)
O3 C18 C19 106.4(7)
O3 C18 H18A 110.4
C19 C18 H18A 110.4
O3 C18 H18B 110.4
C19 C18 H18B 110.4
H18A C18 H18B 108.6
O3 C18' C19' 106.9(8)
O3 C18' H18C 110.3
C19' C18' H18C 110.3
O3 C18' H18D 110.3
C19' C18' H18D 110.3
H18C C18' H18D 108.6
C18' C19' H19D 109.5
C18' C19' H19E 109.5
H19D C19' H19E 109.5
C18' C19' H19F 109.5
H19D C19' H19F 109.5
H19E C19' H19F 109.5
C7 N1 C6 108.1(2)
C7 N1 C9 126.0(2)
C6 N1 C9 125.3(2)
C16 O1 H1 109.5
C17 O3 C18' 116.2(11)
C17 O3 C18 116.9(7)

loop_
_geom_bond_atom_site_label_1
_geom_bond_atom_site_label_2
_geom_bond_distance
Br1 C3 1.913(2)
C1 C6 1.399(3)
C1 C2 1.405(3)
C1 C8 1.437(3)
C2 C3 1.368(3)
C2 H2 0.9300
C3 C4 1.394(4)
C4 C5 1.374(4)
C4 H4 0.9300
C5 C6 1.387(4)
C5 H5 0.9300
C6 N1 1.377(3)
C7 N1 1.361(3)
C7 C8 1.361(4)
C7 H7 0.9300
C8 C16 1.489(4)
C9 N1 1.457(4)
C9 C10 1.517(4)
C9 H9A 0.9700
C9 H9B 0.9700
C10 C15 1.356(4)
C10 C11 1.361(4)
C11 C12 1.386(5)
C11 H11 0.9300
C12 C13 1.333(5)
C12 H12 0.9300
C13 C14 1.336(5)
C13 H13 0.9300
C14 C15 1.400(5)
C14 H14 0.9300
C15 H15 0.9300
C16 O1 1.418(3)
C16 C17 1.518(4)
C16 H16 0.9800
C17 O2 1.195(3)
C17 O3 1.312(3)
C18 O3 1.466(5)
C18 C19 1.523(9)
C18 H18A 0.9700
C18 H18B 0.9700
C19 H19A 0.9600
C19 H19B 0.9600
C19 H19C 0.9600
C18' O3 1.462(5)
C18' C19' 1.533(9)
C18' H18C 0.9700
C18' H18D 0.9700
C19' H19D 0.9600
C19' H19E 0.9600
C19' H19F 0.9600
O1 H1 0.8200

loop_
_geom_hbond_atom_site_label_D
_geom_hbond_atom_site_label_H
_geom_hbond_atom_site_label_A
_geom_hbond_site_symmetry_A
_geom_hbond_distance_DH
_geom_hbond_distance_HA
_geom_hbond_distance_DA
_geom_hbond_angle_DHA
_geom_hbond_publ_flag
O1 H1 O2 3_665 0.82 2.24 3.006(3) 155.4 yes
C7 H7 O1 3_765 0.93 2.54 3.420(3) 157.0 yes
C9 H9A O2 1_655 0.97 2.48 3.428(3) 165.9 yes
O1 H1 O2 . 0.82 2.30 2.693(3) 110.4 yes

loop_
_geom_torsion_atom_site_label_1
_geom_torsion_atom_site_label_2
_geom_torsion_atom_site_label_3
_geom_torsion_atom_site_label_4
_geom_torsion
C6 C1 C2 C3 1.0(3)
C8 C1 C2 C3 -179.5(3)
C1 C2 C3 C4 -1.2(4)
C1 C2 C3 Br1 179.25(17)
C2 C3 C4 C5 0.6(4)
Br1 C3 C4 C5 -179.8(2)
C3 C4 C5 C6 0.2(4)
C4 C5 C6 N1 179.7(3)
C4 C5 C6 C1 -0.3(4)
C2 C1 C6 N1 179.7(2)
C8 C1 C6 N1 0.1(3)
C2 C1 C6 C5 -0.2(4)
C8 C1 C6 C5 -179.8(2)
N1 C7 C8 C1 0.8(3)
N1 C7 C8 C16 -179.0(2)
C6 C1 C8 C7 -0.6(3)
C2 C1 C8 C7 179.9(3)
C6 C1 C8 C16 179.3(2)
C2 C1 C8 C16 -0.2(5)
N1 C9 C10 C15 154.6(3)
N1 C9 C10 C11 -27.9(4)
C15 C10 C11 C12 -0.5(6)
C9 C10 C11 C12 -178.1(4)
C10 C11 C12 C13 -0.5(7)
C11 C12 C13 C14 1.2(7)
C12 C13 C14 C15 -1.0(6)
C11 C10 C15 C14 0.7(5)
C9 C10 C15 C14 178.3(3)
C13 C14 C15 C10 0.0(6)
C7 C8 C16 O1 113.4(3)
C1 C8 C16 O1 -66.5(3)
C7 C8 C16 C17 -123.1(3)
C1 C8 C16 C17 57.1(3)
O1 C16 C17 O2 -1.6(3)
C8 C16 C17 O2 -125.4(3)
O1 C16 C17 O3 -179.8(2)
C8 C16 C17 O3 56.4(3)
C8 C7 N1 C6 -0.8(3)
C8 C7 N1 C9 -172.0(2)
C5 C6 N1 C7 -179.7(3)
C1 C6 N1 C7 0.4(3)
C5 C6 N1 C9 -8.4(4)
C1 C6 N1 C9 171.6(2)
C10 C9 N1 C7 94.6(3)
C10 C9 N1 C6 -75.1(3)
O2 C17 O3 C18' -8.9(18)
C16 C17 O3 C18' 169.3(17)
O2 C17 O3 C18 4.5(9)
C16 C17 O3 C18 -177.3(8)
C19' C18' O3 C17 162(3)
C19' C18' O3 C18 66(6)
C19 C18 O3 C17 -147.2(16)
C19 C18 O3 C18' -58(7)
